data_7703756
loop_
_publ_author_name
'B\'arta, Ond\<rej'
'Gyepes, R\'obert'
'C\'isa\<rov\'a, Ivana'
'Alemayehu, Adam'
'\<St\<epni\<cka, Petr'

_publ_section_title
;
 Synthesis and study of Fe \\rightarrow Pd interactions in unsymmetric
 Pd(ii) complexes with phosphinoferrocene guanidine ligands.
;
_journal_issue 14
_journal_name_full 'Dalton transactions (Cambridge, England : 2003)'
_journal_page_first 4225
_journal_page_last 4229
_journal_paper_doi 10.1039/d0dt00812e
_journal_volume 49
_journal_year 2020
_chemical_formula_moiety 'C29 H34 Cl Fe N3 P Pd, F6 Sb'
_chemical_formula_sum 'C29 H34 Cl F6 Fe N3 P Pd Sb'
_chemical_formula_weight 889.01
_space_group_crystal_system monoclinic
_space_group_IT_number 14
_space_group_name_Hall '-P 2ybc'
_space_group_name_H-M_alt 'P 1 21/c 1'
_atom_sites_solution_hydrogens mixed
_atom_sites_solution_primary direct
_atom_sites_solution_secondary difmap
_audit_creation_method SHELXL-2017/1
_audit_update_record
;
2020-02-22 deposited with the CCDC.	2020-03-16 downloaded from the CCDC.
;
_cell_angle_alpha 90
_cell_angle_beta 105.7200(10)
_cell_angle_gamma 90
_cell_formula_units_Z 4
_cell_length_a 16.6294(3)
_cell_length_b 10.3070(2)
_cell_length_c 20.8488(4)
_cell_measurement_reflns_used 9912
_cell_measurement_temperature 150(2)
_cell_measurement_theta_max 27.50
_cell_measurement_theta_min 2.42
_cell_volume 3439.81(11)
_computing_cell_refinement 'SAINT V8.37A (Bruker AXS Inc., 2015)'
_computing_data_collection 'Bruker Instrument Service v2016.11.0.2'
_computing_data_reduction 'SAINT V8.37A (Bruker AXS Inc., 2015)'
_computing_molecular_graphics 'PLATON (Spek, 2016)'
_computing_publication_material 'PLATON (Spek, 2016)'
_computing_structure_refinement 'SHELXL-2014/7 (Sheldrick, 2014)'
_computing_structure_solution 'XT, VERSION 2014/5'
_diffrn_ambient_temperature 150(2)
_diffrn_measured_fraction_theta_full 0.999
_diffrn_measured_fraction_theta_max 0.999
_diffrn_measurement_device_type 'Bruker D8 VENTURE Kappa Duo PHOTON 100 CMOS'
_diffrn_measurement_method '\f and \w scans'
_diffrn_radiation_monochromator 'Quazar Mo multilayer optic'
_diffrn_radiation_source 'I\mS micro-focus sealed tube'
_diffrn_radiation_type MoK\a
_diffrn_radiation_wavelength 0.71073
_diffrn_reflns_av_R_equivalents 0.0157
_diffrn_reflns_av_unetI/netI 0.0145
_diffrn_reflns_Laue_measured_fraction_full 0.999
_diffrn_reflns_Laue_measured_fraction_max 0.999
_diffrn_reflns_limit_h_max 21
_diffrn_reflns_limit_h_min -21
_diffrn_reflns_limit_k_max 13
_diffrn_reflns_limit_k_min -13
_diffrn_reflns_limit_l_max 22
_diffrn_reflns_limit_l_min -27
_diffrn_reflns_number 31019
_diffrn_reflns_point_group_measured_fraction_full 0.999
_diffrn_reflns_point_group_measured_fraction_max 0.999
_diffrn_reflns_theta_full 25.242
_diffrn_reflns_theta_max 27.498
_diffrn_reflns_theta_min 2.083
_exptl_absorpt_coefficient_mu 1.893
_exptl_absorpt_correction_T_max 0.47
_exptl_absorpt_correction_T_min 0.35
_exptl_absorpt_correction_type numerical
_exptl_absorpt_process_details 'SADABS-2016/2 - Bruker AXS'
_exptl_crystal_colour 'dark red'
_exptl_crystal_density_diffrn 1.717
_exptl_crystal_description prism
_exptl_crystal_F_000 1752
_exptl_crystal_size_max 0.72
_exptl_crystal_size_mid 0.62
_exptl_crystal_size_min 0.47
_refine_diff_density_max 1.760
_refine_diff_density_min -0.656
_refine_diff_density_rms 0.075
_refine_ls_extinction_method none
_refine_ls_goodness_of_fit_ref 1.077
_refine_ls_hydrogen_treatment constr
_refine_ls_matrix_type full
_refine_ls_number_parameters 392
_refine_ls_number_reflns 7899
_refine_ls_number_restraints 0
_refine_ls_restrained_S_all 1.077
_refine_ls_R_factor_all 0.0244
_refine_ls_R_factor_gt 0.0222
_refine_ls_shift/su_max 0.003
_refine_ls_shift/su_mean 0.000
_refine_ls_structure_factor_coef Fsqd
_refine_ls_weighting_details 'w=1/[\s^2^(Fo^2^)+(0.0202P)^2^+5.0333P] where P=(Fo^2^+2Fc^2^)/3'
_refine_ls_weighting_scheme calc
_refine_ls_wR_factor_gt 0.0539
_refine_ls_wR_factor_ref 0.0549
_reflns_Friedel_coverage 0.000
_reflns_number_gt 7428
_reflns_number_total 7899
_reflns_threshold_expression 'I > 2\s(I)'
_cod_data_source_file d0dt00812e3.cif
_cod_data_source_block ob175b
_cod_depositor_comments 'Adding full bibliography for 7703751--7703757.cif.'
_cod_original_sg_symbol_H-M 'P 21/c'
_cod_database_code 7703756
_shelx_shelxl_version_number 2017/1
_shelx_space_group_comment
;
The symmetry employed for this shelxl refinement is uniquely defined
by the following loop, which should always be used as a source of
symmetry information in preference to the above space-group names.
They are only intended as comments.
;
_shelx_estimated_absorpt_t_min 0.343
_shelx_estimated_absorpt_t_max 0.470

loop_
_space_group_symop_operation_xyz
'x, y, z'
'-x, y+1/2, -z+1/2'
'-x, -y, -z'
'x, -y-1/2, z-1/2'

loop_
_atom_site_label
_atom_site_type_symbol
_atom_site_fract_x
_atom_site_fract_y
_atom_site_fract_z
_atom_site_U_iso_or_equiv
_atom_site_adp_type
_atom_site_occupancy
_atom_site_site_symmetry_order
_atom_site_calc_flag
_atom_site_refinement_flags_posn
_atom_site_refinement_flags_adp
_atom_site_refinement_flags_occupancy
_atom_site_disorder_assembly
_atom_site_disorder_group
Pd Pd 0.30528(2) 0.24917(2) 0.64379(2) 0.01490(4) Uani 1 1 d . . . . .
Fe Fe 0.15891(2) 0.17575(3) 0.67187(2) 0.01513(6) Uani 1 1 d . . . . .
P P 0.21834(3) 0.26637(5) 0.54405(3) 0.01596(10) Uani 1 1 d . . . . .
Cl Cl 0.42386(3) 0.32402(6) 0.61176(3) 0.02569(11) Uani 1 1 d . . . . .
N1 N 0.35709(11) 0.20727(19) 0.74430(8) 0.0200(4) Uani 1 1 d . . . . .
N2 N 0.48036(13) 0.1204(3) 0.73463(11) 0.0402(6) Uani 1 1 d . . . . .
H2N H 0.469728 0.168623 0.699977 0.048 Uiso 1 1 d R U . . .
N3 N 0.43260(13) 0.0588(2) 0.82402(10) 0.0360(5) Uani 1 1 d . . . . .
H3N H 0.477295 0.005293 0.835379 0.043 Uiso 1 1 d R U . . .
C1 C 0.12886(12) 0.2164(2) 0.56850(10) 0.0183(4) Uani 1 1 d . . . . .
C2 C 0.08206(13) 0.2981(2) 0.60078(11) 0.0214(4) Uani 1 1 d . . . . .
H2 H 0.083405 0.390204 0.602310 0.026 Uiso 1 1 calc R U . . .
C3 C 0.03353(13) 0.2164(2) 0.62991(12) 0.0259(5) Uani 1 1 d . . . . .
H3 H -0.004533 0.244466 0.653765 0.031 Uiso 1 1 calc R U . . .
C4 C 0.05114(13) 0.0846(2) 0.61756(11) 0.0247(5) Uani 1 1 d . . . . .
H4 H 0.026568 0.010394 0.631576 0.030 Uiso 1 1 calc R U . . .
C5 C 0.11137(13) 0.0833(2) 0.58092(10) 0.0210(4) Uani 1 1 d . . . . .
H5 H 0.135714 0.008616 0.567106 0.025 Uiso 1 1 calc R U . . .
C6 C 0.27803(12) 0.1774(2) 0.74901(10) 0.0177(4) Uani 1 1 d . . . . .
C7 C 0.21962(13) 0.2728(2) 0.75985(10) 0.0199(4) Uani 1 1 d . . . . .
H7 H 0.227704 0.364136 0.762060 0.024 Uiso 1 1 calc R U . . .
C8 C 0.14838(14) 0.2061(2) 0.76658(11) 0.0234(4) Uani 1 1 d . . . . .
H8 H 0.101399 0.244422 0.776827 0.028 Uiso 1 1 calc R U . . .
C9 C 0.15871(14) 0.0713(2) 0.75541(11) 0.0242(4) Uani 1 1 d . . . . .
H9 H 0.119726 0.004726 0.756821 0.029 Uiso 1 1 calc R U . . .
C10 C 0.23689(14) 0.0536(2) 0.74186(10) 0.0211(4) Uani 1 1 d . . . . .
H10 H 0.258297 -0.025733 0.730153 0.025 Uiso 1 1 calc R U . . .
C11 C 0.19970(13) 0.4258(2) 0.50741(10) 0.0197(4) Uani 1 1 d . . . . .
C12 C 0.16028(17) 0.4450(3) 0.44049(12) 0.0323(5) Uani 1 1 d . . . . .
H12 H 0.143359 0.372591 0.411821 0.039 Uiso 1 1 calc R U . . .
C13 C 0.14557(19) 0.5697(3) 0.41539(13) 0.0387(6) Uani 1 1 d . . . . .
H13 H 0.118590 0.582498 0.369477 0.046 Uiso 1 1 calc R U . . .
C14 C 0.16970(17) 0.6748(2) 0.45643(14) 0.0349(6) Uani 1 1 d . . . . .
H14 H 0.159358 0.760123 0.438895 0.042 Uiso 1 1 calc R U . . .
C15 C 0.2089(2) 0.6568(3) 0.52309(15) 0.0459(7) Uani 1 1 d . . . . .
H15 H 0.225082 0.729668 0.551594 0.055 Uiso 1 1 calc R U . . .
C16 C 0.22482(19) 0.5322(3) 0.54851(13) 0.0383(6) Uani 1 1 d . . . . .
H16 H 0.253013 0.519793 0.594229 0.046 Uiso 1 1 calc R U . . .
C17 C 0.22965(14) 0.1504(2) 0.48211(10) 0.0209(4) Uani 1 1 d . . . . .
C18 C 0.30795(16) 0.0979(3) 0.48600(14) 0.0370(6) Uani 1 1 d . . . . .
H18 H 0.355369 0.124930 0.520160 0.044 Uiso 1 1 calc R U . . .
C19 C 0.31635(18) 0.0056(3) 0.43956(16) 0.0472(8) Uani 1 1 d . . . . .
H19 H 0.369539 -0.031357 0.442394 0.057 Uiso 1 1 calc R U . . .
C20 C 0.24739(18) -0.0327(3) 0.38917(13) 0.0379(6) Uani 1 1 d . . . . .
H20 H 0.253721 -0.094869 0.357230 0.045 Uiso 1 1 calc R U . . .
C21 C 0.17011(16) 0.0185(2) 0.38518(12) 0.0287(5) Uani 1 1 d . . . . .
H21 H 0.123048 -0.008215 0.350608 0.034 Uiso 1 1 calc R U . . .
C22 C 0.16064(15) 0.1097(2) 0.43177(11) 0.0256(5) Uani 1 1 d . . . . .
H22 H 0.106948 0.144419 0.429262 0.031 Uiso 1 1 calc R U . . .
C23 C 0.42249(14) 0.1282(3) 0.76820(11) 0.0267(5) Uani 1 1 d . . . . .
C24 C 0.5714(2) 0.0979(4) 0.76421(18) 0.0646(12) Uani 1 1 d . . . . .
H24 H 0.578704 0.025102 0.796975 0.078 Uiso 1 1 calc R U . . .
C25 C 0.6050(3) 0.0551(6) 0.7060(3) 0.101(2) Uani 1 1 d . . . . .
H25A H 0.569306 -0.013688 0.680860 0.151 Uiso 1 1 calc R U . . .
H25B H 0.662110 0.022285 0.723245 0.151 Uiso 1 1 calc R U . . .
H25C H 0.605096 0.129233 0.676569 0.151 Uiso 1 1 calc R U . . .
C26 C 0.6133(2) 0.2167(6) 0.7997(3) 0.106(2) Uani 1 1 d . . . . .
H26A H 0.604591 0.289698 0.768394 0.159 Uiso 1 1 calc R U . . .
H26B H 0.673256 0.200330 0.817300 0.159 Uiso 1 1 calc R U . . .
H26C H 0.589285 0.237790 0.836468 0.159 Uiso 1 1 calc R U . . .
C27 C 0.39679(18) 0.0869(4) 0.88009(13) 0.0511(9) Uani 1 1 d . . . . .
H27 H 0.347174 0.144777 0.863879 0.061 Uiso 1 1 calc R U . . .
C28 C 0.4619(3) 0.1574(5) 0.93397(16) 0.0765(14) Uani 1 1 d . . . . .
H28A H 0.512263 0.103808 0.948146 0.115 Uiso 1 1 calc R U . . .
H28B H 0.439573 0.173843 0.972166 0.115 Uiso 1 1 calc R U . . .
H28C H 0.475815 0.240086 0.916397 0.115 Uiso 1 1 calc R U . . .
C29 C 0.3684(2) -0.0393(5) 0.90441(19) 0.0771(15) Uani 1 1 d . . . . .
H29A H 0.326761 -0.080939 0.867801 0.116 Uiso 1 1 calc R U . . .
H29B H 0.343690 -0.021320 0.941132 0.116 Uiso 1 1 calc R U . . .
H29C H 0.416527 -0.097184 0.920022 0.116 Uiso 1 1 calc R U . . .
Sb Sb 0.09531(2) 0.68438(2) 0.69276(2) 0.02223(4) Uani 1 1 d . . . . .
F1 F 0.04467(13) 0.62284(19) 0.60772(9) 0.0590(5) Uani 1 1 d . . . . .
F2 F 0.01121(10) 0.80990(16) 0.68307(10) 0.0516(5) Uani 1 1 d . . . . .
F3 F 0.15820(9) 0.80243(14) 0.65853(8) 0.0365(3) Uani 1 1 d . . . . .
F4 F 0.18010(10) 0.56092(15) 0.70373(10) 0.0470(4) Uani 1 1 d . . . . .
F5 F 0.03215(11) 0.56828(18) 0.72841(11) 0.0561(5) Uani 1 1 d . . . . .
F6 F 0.14397(15) 0.74690(18) 0.77830(9) 0.0624(6) Uani 1 1 d . . . . .

loop_
_atom_site_aniso_label
_atom_site_aniso_U_11
_atom_site_aniso_U_22
_atom_site_aniso_U_33
_atom_site_aniso_U_23
_atom_site_aniso_U_13
_atom_site_aniso_U_12
Pd 0.01260(7) 0.01863(8) 0.01281(7) 0.00203(5) 0.00233(5) -0.00064(5)
Fe 0.01365(13) 0.01531(14) 0.01724(14) 0.00249(11) 0.00559(11) 0.00127(10)
P 0.0160(2) 0.0172(2) 0.0135(2) 0.00202(19) 0.00195(18) -0.00201(19)
Cl 0.0192(2) 0.0353(3) 0.0233(2) 0.0019(2) 0.00685(19) -0.0084(2)
N1 0.0148(8) 0.0318(10) 0.0125(8) 0.0031(7) 0.0021(6) 0.0046(7)
N2 0.0287(11) 0.0683(17) 0.0286(11) 0.0239(11) 0.0164(9) 0.0243(11)
N3 0.0271(10) 0.0619(15) 0.0225(10) 0.0181(10) 0.0127(8) 0.0252(10)
C1 0.0167(9) 0.0203(10) 0.0154(9) 0.0032(8) -0.0001(7) -0.0003(8)
C2 0.0186(10) 0.0207(10) 0.0234(10) 0.0048(8) 0.0033(8) 0.0043(8)
C3 0.0135(9) 0.0339(12) 0.0295(12) 0.0072(10) 0.0045(8) 0.0039(9)
C4 0.0171(10) 0.0262(11) 0.0285(11) 0.0058(9) 0.0023(8) -0.0060(8)
C5 0.0209(10) 0.0185(10) 0.0211(10) 0.0006(8) 0.0014(8) -0.0040(8)
C6 0.0176(9) 0.0236(10) 0.0119(9) 0.0031(8) 0.0039(7) 0.0048(8)
C7 0.0198(10) 0.0224(10) 0.0176(9) -0.0013(8) 0.0055(8) 0.0030(8)
C8 0.0212(10) 0.0325(12) 0.0194(10) -0.0008(9) 0.0107(8) 0.0028(9)
C9 0.0264(11) 0.0284(12) 0.0191(10) 0.0073(9) 0.0087(8) -0.0025(9)
C10 0.0260(10) 0.0206(10) 0.0171(9) 0.0049(8) 0.0062(8) 0.0054(8)
C11 0.0187(9) 0.0205(10) 0.0198(10) 0.0053(8) 0.0053(8) -0.0006(8)
C12 0.0442(14) 0.0268(12) 0.0205(11) 0.0025(9) -0.0004(10) 0.0065(11)
C13 0.0526(16) 0.0349(14) 0.0256(12) 0.0122(11) 0.0055(11) 0.0140(12)
C14 0.0389(14) 0.0238(12) 0.0426(15) 0.0139(11) 0.0122(12) 0.0050(10)
C15 0.066(2) 0.0188(12) 0.0438(16) 0.0012(11) -0.0002(14) -0.0041(13)
C16 0.0560(17) 0.0241(12) 0.0258(12) 0.0033(10) -0.0039(11) -0.0047(12)
C17 0.0253(10) 0.0214(10) 0.0170(9) -0.0002(8) 0.0077(8) -0.0030(8)
C18 0.0262(12) 0.0489(16) 0.0361(14) -0.0147(12) 0.0087(10) -0.0023(11)
C19 0.0345(14) 0.060(2) 0.0505(17) -0.0224(15) 0.0165(13) 0.0031(13)
C20 0.0467(15) 0.0387(15) 0.0345(14) -0.0155(12) 0.0215(12) -0.0102(12)
C21 0.0356(12) 0.0279(12) 0.0225(11) -0.0043(9) 0.0079(10) -0.0115(10)
C22 0.0266(11) 0.0274(12) 0.0216(10) -0.0023(9) 0.0045(9) -0.0041(9)
C23 0.0201(10) 0.0430(14) 0.0176(10) 0.0063(10) 0.0062(8) 0.0106(10)
C24 0.0369(16) 0.108(3) 0.059(2) 0.050(2) 0.0303(15) 0.0370(19)
C25 0.079(3) 0.130(4) 0.122(4) 0.054(3) 0.075(3) 0.067(3)
C26 0.0325(19) 0.176(6) 0.095(4) 0.001(4) -0.006(2) -0.010(3)
C27 0.0387(15) 0.097(3) 0.0223(12) 0.0257(15) 0.0171(11) 0.0403(17)
C28 0.074(3) 0.128(4) 0.0266(15) -0.001(2) 0.0128(16) 0.036(3)
C29 0.0490(19) 0.136(4) 0.059(2) 0.057(2) 0.0361(17) 0.036(2)
Sb 0.01920(7) 0.01661(7) 0.03023(8) 0.00454(6) 0.00561(6) 0.00128(5)
F1 0.0693(12) 0.0500(11) 0.0425(10) -0.0049(8) -0.0108(9) -0.0219(10)
F2 0.0362(9) 0.0385(9) 0.0904(14) 0.0328(9) 0.0346(9) 0.0192(7)
F3 0.0327(8) 0.0247(7) 0.0578(10) 0.0031(7) 0.0217(7) -0.0060(6)
F4 0.0347(8) 0.0256(8) 0.0808(13) 0.0059(8) 0.0156(8) 0.0129(7)
F5 0.0482(10) 0.0418(10) 0.0869(14) 0.0329(10) 0.0329(10) 0.0011(8)
F6 0.1041(17) 0.0400(10) 0.0311(9) -0.0045(8) -0.0019(10) 0.0069(10)

loop_
_atom_type_symbol
_atom_type_description
_atom_type_scat_dispersion_real
_atom_type_scat_dispersion_imag
_atom_type_scat_source
C C 0.0033 0.0016 'International Tables Vol C Tables 4.2.6.8 and 6.1.1.4'
H H 0.0000 0.0000 'International Tables Vol C Tables 4.2.6.8 and 6.1.1.4'
Cl Cl 0.1484 0.1585 'International Tables Vol C Tables 4.2.6.8 and 6.1.1.4'
F F 0.0171 0.0103 'International Tables Vol C Tables 4.2.6.8 and 6.1.1.4'
Fe Fe 0.3463 0.8444 'International Tables Vol C Tables 4.2.6.8 and 6.1.1.4'
N N 0.0061 0.0033 'International Tables Vol C Tables 4.2.6.8 and 6.1.1.4'
P P 0.1023 0.0942 'International Tables Vol C Tables 4.2.6.8 and 6.1.1.4'
Pd Pd -0.9988 1.0072 'International Tables Vol C Tables 4.2.6.8 and 6.1.1.4'
Sb Sb -0.5866 1.5461 'International Tables Vol C Tables 4.2.6.8 and 6.1.1.4'

loop_
_geom_angle_atom_site_label_1
_geom_angle_atom_site_label_2
_geom_angle_atom_site_label_3
_geom_angle
_geom_angle_site_symmetry_1
_geom_angle_site_symmetry_3
_geom_angle_publ_flag
N1 Pd P 163.01(5) . . ?
N1 Pd Cl 101.62(5) . . ?
P Pd Cl 95.238(19) . . ?
N1 Pd C6 33.93(7) . . ?
P Pd C6 129.29(5) . . ?
Cl Pd C6 135.46(5) . . ?
N1 Pd Fe 82.99(5) . . ?
P Pd Fe 80.249(15) . . ?
Cl Pd Fe 174.849(16) . . ?
C6 Pd Fe 49.07(5) . . ?
C9 Fe C8 40.72(9) . . ?
C9 Fe C4 91.50(9) . . ?
C8 Fe C4 107.99(9) . . ?
C9 Fe C3 103.41(9) . . ?
C8 Fe C3 92.12(9) . . ?
C4 Fe C3 40.31(9) . . ?
C9 Fe C5 116.56(9) . . ?
C8 Fe C5 146.85(9) . . ?
C4 Fe C5 39.91(9) . . ?
C3 Fe C5 67.48(9) . . ?
C9 Fe C10 39.97(9) . . ?
C8 Fe C10 67.59(9) . . ?
C4 Fe C10 112.98(9) . . ?
C3 Fe C10 141.16(9) . . ?
C5 Fe C10 111.81(9) . . ?
C9 Fe C7 67.52(9) . . ?
C8 Fe C7 39.72(8) . . ?
C4 Fe C7 146.89(9) . . ?
C3 Fe C7 117.67(9) . . ?
C5 Fe C7 173.20(8) . . ?
C10 Fe C7 67.38(9) . . ?
C9 Fe C2 140.93(9) . . ?
C8 Fe C2 113.20(9) . . ?
C4 Fe C2 67.30(9) . . ?
C3 Fe C2 39.59(9) . . ?
C5 Fe C2 67.81(9) . . ?
C10 Fe C2 179.09(9) . . ?
C7 Fe C2 112.89(9) . . ?
C9 Fe C1 156.18(9) . . ?
C8 Fe C1 152.93(9) . . ?
C4 Fe C1 66.55(8) . . ?
C3 Fe C1 66.28(9) . . ?
C5 Fe C1 40.13(8) . . ?
C10 Fe C1 139.46(8) . . ?
C7 Fe C1 136.22(9) . . ?
C2 Fe C1 39.74(8) . . ?
C9 Fe C6 65.71(8) . . ?
C8 Fe C6 65.66(8) . . ?
C4 Fe C6 152.13(9) . . ?
C3 Fe C6 156.27(9) . . ?
C5 Fe C6 136.01(8) . . ?
C10 Fe C6 39.15(8) . . ?
C7 Fe C6 39.31(8) . . ?
C2 Fe C6 140.56(9) . . ?
C1 Fe C6 131.57(8) . . ?
C9 Fe Pd 121.96(6) . . ?
C8 Fe Pd 118.18(6) . . ?
C4 Fe Pd 133.78(7) . . ?
C3 Fe Pd 134.36(7) . . ?
C5 Fe Pd 94.10(6) . . ?
C10 Fe Pd 84.09(6) . . ?
C7 Fe Pd 79.11(6) . . ?
C2 Fe Pd 95.10(6) . . ?
C1 Fe Pd 73.05(6) . . ?
C6 Fe Pd 58.57(5) . . ?
C1 P C11 108.96(10) . . ?
C1 P C17 105.72(10) . . ?
C11 P C17 109.84(10) . . ?
C1 P Pd 95.32(7) . . ?
C11 P Pd 117.94(7) . . ?
C17 P Pd 117.03(7) . . ?
C23 N1 C6 122.0(2) . . ?
C23 N1 Pd 124.88(14) . . ?
C6 N1 Pd 88.59(12) . . ?
C23 N2 C24 126.0(2) . . ?
C23 N2 H2N 113.2 . . ?
C24 N2 H2N 113.2 . . ?
C23 N3 C27 127.0(2) . . ?
C23 N3 H3N 117.1 . . ?
C27 N3 H3N 113.0 . . ?
C2 C1 C5 108.28(18) . . ?
C2 C1 P 124.66(16) . . ?
C5 C1 P 123.64(16) . . ?
C2 C1 Fe 69.31(12) . . ?
C5 C1 Fe 68.42(12) . . ?
P C1 Fe 111.38(10) . . ?
C3 C2 C1 107.3(2) . . ?
C3 C2 Fe 69.34(12) . . ?
C1 C2 Fe 70.95(12) . . ?
C3 C2 H2 126.3 . . ?
C1 C2 H2 126.3 . . ?
Fe C2 H2 125.0 . . ?
C2 C3 C4 108.7(2) . . ?
C2 C3 Fe 71.07(12) . . ?
C4 C3 Fe 69.63(12) . . ?
C2 C3 H3 125.6 . . ?
C4 C3 H3 125.6 . . ?
Fe C3 H3 125.2 . . ?
C5 C4 C3 108.45(19) . . ?
C5 C4 Fe 70.41(12) . . ?
C3 C4 Fe 70.05(13) . . ?
C5 C4 H4 125.8 . . ?
C3 C4 H4 125.8 . . ?
Fe C4 H4 125.3 . . ?
C4 C5 C1 107.14(19) . . ?
C4 C5 Fe 69.68(13) . . ?
C1 C5 Fe 71.44(12) . . ?
C4 C5 H5 126.4 . . ?
C1 C5 H5 126.4 . . ?
Fe C5 H5 124.1 . . ?
N1 C6 C10 128.83(19) . . ?
N1 C6 C7 123.7(2) . . ?
C10 C6 C7 107.45(18) . . ?
N1 C6 Fe 129.81(14) . . ?
C10 C6 Fe 66.77(11) . . ?
C7 C6 Fe 66.82(11) . . ?
N1 C6 Pd 57.48(10) . . ?
C10 C6 Pd 111.75(13) . . ?
C7 C6 Pd 103.21(13) . . ?
Fe C6 Pd 72.36(6) . . ?
C8 C7 C6 107.63(19) . . ?
C8 C7 Fe 68.60(12) . . ?
C6 C7 Fe 73.87(12) . . ?
C8 C7 H7 126.2 . . ?
C6 C7 H7 126.2 . . ?
Fe C7 H7 123.0 . . ?
C7 C8 C9 108.50(19) . . ?
C7 C8 Fe 71.68(12) . . ?
C9 C8 Fe 69.46(12) . . ?
C7 C8 H8 125.8 . . ?
C9 C8 H8 125.8 . . ?
Fe C8 H8 124.7 . . ?
C10 C9 C8 108.4(2) . . ?
C10 C9 Fe 71.62(12) . . ?
C8 C9 Fe 69.82(12) . . ?
C10 C9 H9 125.8 . . ?
C8 C9 H9 125.8 . . ?
Fe C9 H9 124.4 . . ?
C9 C10 C6 107.61(19) . . ?
C9 C10 Fe 68.41(12) . . ?
C6 C10 Fe 74.07(12) . . ?
C9 C10 H10 126.2 . . ?
C6 C10 H10 126.2 . . ?
Fe C10 H10 123.0 . . ?
C16 C11 C12 119.4(2) . . ?
C16 C11 P 118.10(17) . . ?
C12 C11 P 122.48(18) . . ?
C13 C12 C11 120.0(2) . . ?
C13 C12 H12 120.0 . . ?
C11 C12 H12 120.0 . . ?
C14 C13 C12 120.4(2) . . ?
C14 C13 H13 119.8 . . ?
C12 C13 H13 119.8 . . ?
C13 C14 C15 120.1(2) . . ?
C13 C14 H14 120.0 . . ?
C15 C14 H14 120.0 . . ?
C14 C15 C16 119.9(3) . . ?
C14 C15 H15 120.0 . . ?
C16 C15 H15 120.0 . . ?
C11 C16 C15 120.2(2) . . ?
C11 C16 H16 119.9 . . ?
C15 C16 H16 119.9 . . ?
C18 C17 C22 119.6(2) . . ?
C18 C17 P 119.50(18) . . ?
C22 C17 P 120.90(17) . . ?
C19 C18 C17 119.6(2) . . ?
C19 C18 H18 120.2 . . ?
C17 C18 H18 120.2 . . ?
C20 C19 C18 120.3(3) . . ?
C20 C19 H19 119.9 . . ?
C18 C19 H19 119.9 . . ?
C21 C20 C19 120.4(2) . . ?
C21 C20 H20 119.8 . . ?
C19 C20 H20 119.8 . . ?
C20 C21 C22 120.0(2) . . ?
C20 C21 H21 120.0 . . ?
C22 C21 H21 120.0 . . ?
C21 C22 C17 120.2(2) . . ?
C21 C22 H22 119.9 . . ?
C17 C22 H22 119.9 . . ?
N2 C23 N3 119.0(2) . . ?
N2 C23 N1 117.9(2) . . ?
N3 C23 N1 123.1(2) . . ?
N2 C24 C26 111.1(3) . . ?
N2 C24 C25 105.3(3) . . ?
C26 C24 C25 113.9(4) . . ?
N2 C24 H24 108.8 . . ?
C26 C24 H24 108.8 . . ?
C25 C24 H24 108.8 . . ?
C24 C25 H25A 109.5 . . ?
C24 C25 H25B 109.5 . . ?
H25A C25 H25B 109.5 . . ?
C24 C25 H25C 109.5 . . ?
H25A C25 H25C 109.5 . . ?
H25B C25 H25C 109.5 . . ?
C24 C26 H26A 109.5 . . ?
C24 C26 H26B 109.5 . . ?
H26A C26 H26B 109.5 . . ?
C24 C26 H26C 109.5 . . ?
H26A C26 H26C 109.5 . . ?
H26B C26 H26C 109.5 . . ?
N3 C27 C29 109.0(3) . . ?
N3 C27 C28 108.7(3) . . ?
C29 C27 C28 112.8(3) . . ?
N3 C27 H27 108.8 . . ?
C29 C27 H27 108.8 . . ?
C28 C27 H27 108.8 . . ?
C27 C28 H28A 109.5 . . ?
C27 C28 H28B 109.5 . . ?
H28A C28 H28B 109.5 . . ?
C27 C28 H28C 109.5 . . ?
H28A C28 H28C 109.5 . . ?
H28B C28 H28C 109.5 . . ?
C27 C29 H29A 109.5 . . ?
C27 C29 H29B 109.5 . . ?
H29A C29 H29B 109.5 . . ?
C27 C29 H29C 109.5 . . ?
H29A C29 H29C 109.5 . . ?
H29B C29 H29C 109.5 . . ?
F1 Sb F6 178.83(11) . . ?
F1 Sb F4 90.93(9) . . ?
F6 Sb F4 90.04(9) . . ?
F1 Sb F3 90.78(8) . . ?
F6 Sb F3 89.85(9) . . ?
F4 Sb F3 90.48(7) . . ?
F1 Sb F5 90.15(9) . . ?
F6 Sb F5 89.20(10) . . ?
F4 Sb F5 90.12(8) . . ?
F3 Sb F5 178.88(9) . . ?
F1 Sb F2 90.04(10) . . ?
F6 Sb F2 88.99(10) . . ?
F4 Sb F2 179.01(9) . . ?
F3 Sb F2 89.30(7) . . ?
F5 Sb F2 90.09(7) . . ?

loop_
_geom_bond_atom_site_label_1
_geom_bond_atom_site_label_2
_geom_bond_distance
_geom_bond_site_symmetry_2
_geom_bond_publ_flag
Pd N1 2.0837(17) . ?
Pd P 2.1947(5) . ?
Pd Cl 2.3756(5) . ?
Pd C6 2.4704(19) . ?
Pd Fe 2.7591(3) . ?
Fe C9 2.048(2) . ?
Fe C8 2.053(2) . ?
Fe C4 2.068(2) . ?
Fe C3 2.074(2) . ?
Fe C5 2.078(2) . ?
Fe C10 2.090(2) . ?
Fe C7 2.093(2) . ?
Fe C2 2.096(2) . ?
Fe C1 2.118(2) . ?
Fe C6 2.187(2) . ?
P C1 1.775(2) . ?
P C11 1.803(2) . ?
P C17 1.807(2) . ?
N1 C23 1.342(3) . ?
N1 C6 1.379(3) . ?
N2 C23 1.337(3) . ?
N2 C24 1.490(4) . ?
N2 H2N 0.8548 . ?
N3 C23 1.337(3) . ?
N3 C27 1.477(3) . ?
N3 H3N 0.9040 . ?
C1 C2 1.432(3) . ?
C1 C5 1.440(3) . ?
C2 C3 1.412(3) . ?
C2 H2 0.9500 . ?
C3 C4 1.427(3) . ?
C3 H3 0.9500 . ?
C4 C5 1.415(3) . ?
C4 H4 0.9500 . ?
C5 H5 0.9500 . ?
C6 C10 1.436(3) . ?
C6 C7 1.442(3) . ?
C7 C8 1.409(3) . ?
C7 H7 0.9500 . ?
C8 C9 1.427(3) . ?
C8 H8 0.9500 . ?
C9 C10 1.415(3) . ?
C9 H9 0.9500 . ?
C10 H10 0.9500 . ?
C11 C16 1.385(3) . ?
C11 C12 1.386(3) . ?
C12 C13 1.384(4) . ?
C12 H12 0.9500 . ?
C13 C14 1.372(4) . ?
C13 H13 0.9500 . ?
C14 C15 1.379(4) . ?
C14 H14 0.9500 . ?
C15 C16 1.387(4) . ?
C15 H15 0.9500 . ?
C16 H16 0.9500 . ?
C17 C18 1.392(3) . ?
C17 C22 1.393(3) . ?
C18 C19 1.391(4) . ?
C18 H18 0.9500 . ?
C19 C20 1.386(4) . ?
C19 H19 0.9500 . ?
C20 C21 1.371(4) . ?
C20 H20 0.9500 . ?
C21 C22 1.391(3) . ?
C21 H21 0.9500 . ?
C22 H22 0.9500 . ?
C24 C26 1.501(7) . ?
C24 C25 1.533(5) . ?
C24 H24 1.0000 . ?
C25 H25A 0.9800 . ?
C25 H25B 0.9800 . ?
C25 H25C 0.9800 . ?
C26 H26A 0.9800 . ?
C26 H26B 0.9800 . ?
C26 H26C 0.9800 . ?
C27 C29 1.517(5) . ?
C27 C28 1.518(5) . ?
C27 H27 1.0000 . ?
C28 H28A 0.9800 . ?
C28 H28B 0.9800 . ?
C28 H28C 0.9800 . ?
C29 H29A 0.9800 . ?
C29 H29B 0.9800 . ?
C29 H29C 0.9800 . ?
Sb F1 1.8564(17) . ?
Sb F6 1.8623(18) . ?
Sb F4 1.8668(15) . ?
Sb F3 1.8677(14) . ?
Sb F5 1.8736(16) . ?
Sb F2 1.8755(15) . ?
